data_4089530
loop_
_publ_author_name
'Hlina, Johann'
'Baumgartner, Judith'
'Marschner, Christoph'
'Albers, Lena'
'M\"uller, Thomas'

_publ_section_title
;
 Cyclic Disilylated and Digermylated Germylenes.
;
_journal_issue 11
_journal_name_full Organometallics
_journal_page_first 3404
_journal_page_last 3410
_journal_paper_doi 10.1021/om400365v
_journal_volume 32
_journal_year 2013
_chemical_formula_sum 'C22 H63 Ge P Si8'
_chemical_formula_weight 656.00
_space_group_IT_number 14
_space_group_name_Hall '-P 2yn'
_space_group_name_H-M_alt 'P 1 21/n 1'
_symmetry_cell_setting monoclinic
_symmetry_space_group_name_H-M 'P 1 21/n 1'
_atom_sites_solution_hydrogens geom
_atom_sites_solution_primary direct
_atom_sites_solution_secondary difmap
_audit_creation_method SHELXL-97
_cell_angle_alpha 90.00
_cell_angle_beta 106.87(3)
_cell_angle_gamma 90.00
_cell_formula_units_Z 4
_cell_length_a 13.039(3)
_cell_length_b 23.653(5)
_cell_length_c 13.088(3)
_cell_measurement_reflns_used 9047
_cell_measurement_temperature 100(2)
_cell_measurement_theta_max 52.315
_cell_measurement_theta_min 4.723
_cell_volume 3862.8(16)
_computing_cell_refinement 'Bruker XSCANS'
_computing_data_collection 'Bruker XSCANS'
_computing_data_reduction 'Bruker SHELXTL'
_computing_molecular_graphics 'Bruker SHELXTL'
_computing_publication_material 'Bruker SHELXTL'
_computing_structure_refinement 'SHELXL-97 (Sheldrick, 1997)'
_computing_structure_solution 'SHELXS-97 (Sheldrick, 1990)'
_diffrn_ambient_temperature 100(2)
_diffrn_measured_fraction_theta_full 0.996
_diffrn_measured_fraction_theta_max 0.996
_diffrn_measurement_device_type 'SMART APEX'
_diffrn_measurement_method '\w scans'
_diffrn_radiation_monochromator graphite
_diffrn_radiation_source 'fine-focus sealed tube'
_diffrn_radiation_type MoK\a
_diffrn_radiation_wavelength 0.71073
_diffrn_reflns_av_R_equivalents 0.0504
_diffrn_reflns_av_sigmaI/netI 0.0450
_diffrn_reflns_limit_h_max 16
_diffrn_reflns_limit_h_min -16
_diffrn_reflns_limit_k_max 29
_diffrn_reflns_limit_k_min -29
_diffrn_reflns_limit_l_max 16
_diffrn_reflns_limit_l_min -16
_diffrn_reflns_number 30477
_diffrn_reflns_theta_full 26.36
_diffrn_reflns_theta_max 26.36
_diffrn_reflns_theta_min 1.72
_exptl_absorpt_coefficient_mu 1.094
_exptl_absorpt_correction_T_max 0.8444
_exptl_absorpt_correction_T_min 0.7641
_exptl_absorpt_correction_type multi-scan
_exptl_absorpt_process_details SADABS
_exptl_crystal_colour yellow
_exptl_crystal_density_diffrn 1.128
_exptl_crystal_density_method 'not measured'
_exptl_crystal_description blocks
_exptl_crystal_F_000 1416
_exptl_crystal_size_max 0.26
_exptl_crystal_size_mid 0.25
_exptl_crystal_size_min 0.16
_refine_diff_density_max 1.269
_refine_diff_density_min -0.355
_refine_diff_density_rms 0.074
_refine_ls_extinction_method none
_refine_ls_goodness_of_fit_ref 1.060
_refine_ls_hydrogen_treatment constr
_refine_ls_matrix_type full
_refine_ls_number_parameters 607
_refine_ls_number_reflns 7875
_refine_ls_number_restraints 16
_refine_ls_restrained_S_all 1.064
_refine_ls_R_factor_all 0.0639
_refine_ls_R_factor_gt 0.0483
_refine_ls_shift/su_max 0.009
_refine_ls_shift/su_mean 0.002
_refine_ls_structure_factor_coef Fsqd
_refine_ls_weighting_details 'calc w=1/[\s^2^(Fo^2^)+(0.0567P)^2^+2.0207P] where P=(Fo^2^+2Fc^2^)/3'
_refine_ls_weighting_scheme calc
_refine_ls_wR_factor_gt 0.1096
_refine_ls_wR_factor_ref 0.1170
_reflns_number_gt 6300
_reflns_number_total 7875
_reflns_threshold_expression >2sigma(I)
_cod_data_source_file om400365v_si_002.cif
_cod_data_source_block 2_838j
_cod_depositor_comments
;
The following automatic conversions were performed:

data item '_symmetry_cell_setting' value 'Monoclinic' was changed to
'monoclinic' in accordance with the
/home/saulius/struct/COD-crude-data/automatic-downloads/DataCite-retrospective/ACS/depositions/lib/dictionaries/cif_core.dic
dictionary named 'cif_core.dic' version 2.4.2 last updated on
2011-04-26.

Automatic conversion script
Id: cif_fix_values 6909 2019-04-08 15:41:33Z antanas 
;
_cod_original_cell_volume 3862.7(13)
_cod_original_sg_symbol_H-M P2(1)/n
_cod_database_code 4089530

loop_
_symmetry_equiv_pos_as_xyz
'x, y, z'
'-x+1/2, y+1/2, -z+1/2'
'-x, -y, -z'
'x-1/2, -y-1/2, z-1/2'

loop_
_atom_site_label
_atom_site_type_symbol
_atom_site_fract_x
_atom_site_fract_y
_atom_site_fract_z
_atom_site_U_iso_or_equiv
_atom_site_adp_type
_atom_site_occupancy
_atom_site_symmetry_multiplicity
_atom_site_calc_flag
_atom_site_refinement_flags
_atom_site_disorder_assembly
_atom_site_disorder_group
P1 P 0.2482(3) 0.25408(17) 0.2215(3) 0.0348(7) Uani 0.495(2) 1 d P A 1
Si1 Si 0.1584(7) 0.1167(3) 0.3368(8) 0.027(2) Uani 0.495(2) 1 d P A 1
Si2 Si 0.23659(18) 0.02512(7) 0.32585(15) 0.0317(5) Uani 0.495(2) 1 d P A 1
Si3 Si 0.29058(16) 0.02544(7) 0.1702(2) 0.0356(5) Uani 0.495(2) 1 d P A 1
Si4 Si 0.3379(6) 0.1171(2) 0.1572(6) 0.026(2) Uani 0.495(2) 1 d P A 1
Si5 Si -0.01975(16) 0.11266(11) 0.24719(17) 0.0384(5) Uani 0.495(2) 1 d P A 1
Si6 Si 0.1925(5) 0.1158(3) 0.5242(7) 0.0357(11) Uani 0.495(2) 1 d P A 1
Si7 Si 0.5252(8) 0.1159(3) 0.1932(6) 0.0366(12) Uani 0.495(2) 1 d P A 1
Si8 Si 0.27544(19) 0.14259(13) -0.03238(16) 0.0458(6) Uani 0.495(2) 1 d P A 1
C1 C 0.1461(7) -0.0371(3) 0.3283(8) 0.062(2) Uani 0.495(2) 1 d P A 1
H1A H 0.1847 -0.0724 0.3258 0.093 Uiso 0.495(2) 1 calc PR A 1
H1B H 0.0823 -0.0351 0.2663 0.093 Uiso 0.495(2) 1 calc PR A 1
H1C H 0.1244 -0.0360 0.3939 0.093 Uiso 0.495(2) 1 calc PR A 1
C2 C 0.3620(5) 0.0162(3) 0.4400(6) 0.0519(19) Uani 0.495(2) 1 d P A 1
H2A H 0.3436 0.0156 0.5075 0.078 Uiso 0.495(2) 1 calc PR A 1
H2B H 0.4108 0.0478 0.4406 0.078 Uiso 0.495(2) 1 calc PR A 1
H2C H 0.3971 -0.0194 0.4315 0.078 Uiso 0.495(2) 1 calc PR A 1
C3 C 0.1793(6) -0.0008(3) 0.0532(6) 0.0536(19) Uani 0.495(2) 1 d P A 1
H3A H 0.2046 -0.0025 -0.0103 0.080 Uiso 0.495(2) 1 calc PR A 1
H3B H 0.1182 0.0252 0.0399 0.080 Uiso 0.495(2) 1 calc PR A 1
H3C H 0.1571 -0.0385 0.0690 0.080 Uiso 0.495(2) 1 calc PR A 1
C4 C 0.4006(8) -0.0283(4) 0.1837(9) 0.072(3) Uani 0.495(2) 1 d P A 1
H4A H 0.3708 -0.0665 0.1816 0.108 Uiso 0.495(2) 1 calc PR A 1
H4B H 0.4560 -0.0226 0.2518 0.108 Uiso 0.495(2) 1 calc PR A 1
H4C H 0.4322 -0.0237 0.1248 0.108 Uiso 0.495(2) 1 calc PR A 1
C5 C 0.5786(6) 0.1965(4) 0.2228(8) 0.072(3) Uani 0.495(2) 1 d P A 1
H5A H 0.6572 0.1967 0.2459 0.108 Uiso 0.495(2) 1 calc PR A 1
H5B H 0.5519 0.2127 0.2791 0.108 Uiso 0.495(2) 1 calc PR A 1
H5C H 0.5525 0.2191 0.1576 0.108 Uiso 0.495(2) 1 calc PR A 1
C6 C 0.5889(6) 0.0836(4) 0.3256(6) 0.0511(19) Uani 0.495(2) 1 d P A 1
H6A H 0.5873 0.0423 0.3188 0.077 Uiso 0.495(2) 1 calc PR A 1
H6B H 0.5496 0.0950 0.3757 0.077 Uiso 0.495(2) 1 calc PR A 1
H6C H 0.6634 0.0964 0.3523 0.077 Uiso 0.495(2) 1 calc PR A 1
C7 C 0.5830(8) 0.0937(7) 0.0911(8) 0.098(4) Uani 0.495(2) 1 d P A 1
H7A H 0.6613 0.0949 0.1189 0.146 Uiso 0.495(2) 1 calc PR A 1
H7B H 0.5593 0.1192 0.0296 0.146 Uiso 0.495(2) 1 calc PR A 1
H7C H 0.5599 0.0551 0.0689 0.146 Uiso 0.495(2) 1 calc PR A 1
C8 C 0.312(2) 0.0645(12) -0.0892(16) 0.075(6) Uani 0.495(2) 1 d P A 1
H8A H 0.2656 0.0586 -0.1622 0.113 Uiso 0.495(2) 1 calc PR A 1
H8B H 0.2994 0.0341 -0.0431 0.113 Uiso 0.495(2) 1 calc PR A 1
H8C H 0.3870 0.0642 -0.0888 0.113 Uiso 0.495(2) 1 calc PR A 1
C9 C 0.3290(7) 0.2105(4) -0.0661(7) 0.068(3) Uani 0.495(2) 1 d P A 1
H9A H 0.3052 0.2160 -0.1436 0.102 Uiso 0.495(2) 1 calc PR A 1
H9B H 0.4075 0.2098 -0.0412 0.102 Uiso 0.495(2) 1 calc PR A 1
H9C H 0.3026 0.2417 -0.0312 0.102 Uiso 0.495(2) 1 calc PR A 1
C10 C 0.1245(6) 0.1454(4) -0.0884(6) 0.055(2) Uani 0.495(2) 1 d P A 1
H10A H 0.0962 0.1752 -0.0520 0.083 Uiso 0.495(2) 1 calc PR A 1
H10B H 0.0939 0.1089 -0.0772 0.083 Uiso 0.495(2) 1 calc PR A 1
H10C H 0.1052 0.1537 -0.1650 0.083 Uiso 0.495(2) 1 calc PR A 1
C11 C -0.0464(6) 0.0865(3) 0.1081(6) 0.053(2) Uani 0.495(2) 1 d P A 1
H11A H -0.0186 0.0480 0.1091 0.079 Uiso 0.495(2) 1 calc PR A 1
H11B H -0.0110 0.1113 0.0688 0.079 Uiso 0.495(2) 1 calc PR A 1
H11C H -0.1238 0.0865 0.0731 0.079 Uiso 0.495(2) 1 calc PR A 1
C12 C -0.0887(5) 0.1829(4) 0.2430(6) 0.0524(19) Uani 0.495(2) 1 d P A 1
H12A H -0.1658 0.1783 0.2094 0.079 Uiso 0.495(2) 1 calc PR A 1
H12B H -0.0598 0.2099 0.2016 0.079 Uiso 0.495(2) 1 calc PR A 1
H12C H -0.0763 0.1972 0.3159 0.079 Uiso 0.495(2) 1 calc PR A 1
C13 C -0.1064(10) 0.0870(6) 0.3245(12) 0.071(3) Uani 0.495(2) 1 d P A 1
H13A H -0.0861 0.1051 0.3949 0.106 Uiso 0.495(2) 1 calc PR A 1
H13B H -0.0986 0.0459 0.3333 0.106 Uiso 0.495(2) 1 calc PR A 1
H13C H -0.1812 0.0962 0.2870 0.106 Uiso 0.495(2) 1 calc PR A 1
C14 C 0.2233(8) 0.1974(4) 0.5778(6) 0.072(3) Uani 0.495(2) 1 d P A 1
H14A H 0.1583 0.2202 0.5512 0.107 Uiso 0.495(2) 1 calc PR A 1
H14B H 0.2805 0.2132 0.5517 0.107 Uiso 0.495(2) 1 calc PR A 1
H14C H 0.2458 0.1977 0.6560 0.107 Uiso 0.495(2) 1 calc PR A 1
C15 C 0.0910(8) 0.0929(7) 0.5825(8) 0.093(4) Uani 0.495(2) 1 d P A 1
H15A H 0.0694 0.0541 0.5596 0.140 Uiso 0.495(2) 1 calc PR A 1
H15B H 0.0287 0.1180 0.5594 0.140 Uiso 0.495(2) 1 calc PR A 1
H15C H 0.1193 0.0941 0.6605 0.140 Uiso 0.495(2) 1 calc PR A 1
C16 C 0.3251(6) 0.0836(4) 0.5883(6) 0.055(2) Uani 0.495(2) 1 d P A 1
H16A H 0.3525 0.0975 0.6617 0.082 Uiso 0.495(2) 1 calc PR A 1
H16B H 0.3751 0.0939 0.5481 0.082 Uiso 0.495(2) 1 calc PR A 1
H16C H 0.3178 0.0424 0.5891 0.082 Uiso 0.495(2) 1 calc PR A 1
C17 C 0.2301(15) 0.3070(7) 0.3130(12) 0.134(10) Uani 0.495(2) 1 d PD A 1
H17A H 0.2957 0.3083 0.3745 0.160 Uiso 0.495(2) 1 calc PR A 1
H17B H 0.2231 0.3442 0.2770 0.160 Uiso 0.495(2) 1 calc PR A 1
C18 C 0.1391(17) 0.2994(9) 0.3535(14) 0.150(9) Uani 0.495(2) 1 d PD A 1
H18A H 0.0759 0.3175 0.3050 0.224 Uiso 0.495(2) 1 calc PR A 1
H18B H 0.1544 0.3166 0.4245 0.224 Uiso 0.495(2) 1 calc PR A 1
H18C H 0.1252 0.2589 0.3585 0.224 Uiso 0.495(2) 1 calc PR A 1
C19 C 0.3170(11) 0.3064(6) 0.2278(15) 0.106(6) Uani 0.495(2) 1 d P A 1
H19A H 0.2748 0.3415 0.2248 0.128 Uiso 0.495(2) 1 calc PR A 1
H19B H 0.3787 0.3066 0.2932 0.128 Uiso 0.495(2) 1 calc PR A 1
C20 C 0.3504(12) 0.2993(10) 0.1342(15) 0.161(10) Uani 0.495(2) 1 d P A 1
H20A H 0.3590 0.2590 0.1219 0.241 Uiso 0.495(2) 1 calc PR A 1
H20B H 0.4189 0.3187 0.1435 0.241 Uiso 0.495(2) 1 calc PR A 1
H20C H 0.2963 0.3154 0.0727 0.241 Uiso 0.495(2) 1 calc PR A 1
C21 C 0.126(2) 0.2599(9) 0.1069(18) 0.048(4) Uani 0.495(2) 1 d PD A 1
H21A H 0.1333 0.2333 0.0509 0.058 Uiso 0.495(2) 1 calc PR A 1
H21B H 0.0644 0.2473 0.1305 0.058 Uiso 0.495(2) 1 calc PR A 1
C22 C 0.1008(9) 0.3171(6) 0.0573(12) 0.097(5) Uani 0.495(2) 1 d PD A 1
H22A H 0.0948 0.3444 0.1118 0.145 Uiso 0.495(2) 1 calc PR A 1
H22B H 0.0328 0.3156 0.0003 0.145 Uiso 0.495(2) 1 calc PR A 1
H22C H 0.1582 0.3290 0.0274 0.145 Uiso 0.495(2) 1 calc PR A 1
P2 P 0.2208(3) 0.25448(16) 0.2472(3) 0.0346(7) Uani 0.505(2) 1 d P A 2
Si9 Si 0.1558(7) 0.1175(4) 0.3426(9) 0.037(2) Uani 0.505(2) 1 d P A 2
Si10 Si 0.1707(2) 0.02533(7) 0.29086(16) 0.0369(5) Uani 0.505(2) 1 d P A 2
Si11 Si 0.32547(15) 0.02514(7) 0.23619(19) 0.0336(5) Uani 0.505(2) 1 d P A 2
Si12 Si 0.3412(7) 0.1169(3) 0.1571(6) 0.039(3) Uani 0.505(2) 1 d P A 2
Si13 Si 0.5248(8) 0.1304(3) 0.1821(8) 0.0492(18) Uani 0.505(2) 1 d P A 2
Si14 Si 0.24729(17) 0.11283(11) -0.01988(15) 0.0387(5) Uani 0.505(2) 1 d P A 2
Si15 Si -0.03201(15) 0.14248(13) 0.27512(19) 0.0465(6) Uani 0.505(2) 1 d P A 2
Si16 Si 0.1829(7) 0.1306(3) 0.5259(8) 0.0498(18) Uani 0.505(2) 1 d P A 2
C23 C 0.0531(6) -0.0006(3) 0.1787(6) 0.057(2) Uani 0.505(2) 1 d P A 2
H23A H 0.0707 -0.0372 0.1532 0.085 Uiso 0.505(2) 1 calc PR A 2
H23B H 0.0374 0.0268 0.1199 0.085 Uiso 0.505(2) 1 calc PR A 2
H23C H -0.0098 -0.0047 0.2047 0.085 Uiso 0.505(2) 1 calc PR A 2
C24 C 0.1830(9) -0.0282(4) 0.4002(8) 0.072(3) Uani 0.505(2) 1 d P A 2
H24A H 0.1215 -0.0247 0.4287 0.108 Uiso 0.505(2) 1 calc PR A 2
H24B H 0.2494 -0.0215 0.4575 0.108 Uiso 0.505(2) 1 calc PR A 2
H24C H 0.1844 -0.0663 0.3714 0.108 Uiso 0.505(2) 1 calc PR A 2
C25 C 0.4399(6) 0.0161(3) 0.3624(6) 0.056(2) Uani 0.505(2) 1 d P A 2
H25A H 0.4298 -0.0188 0.3984 0.083 Uiso 0.505(2) 1 calc PR A 2
H25B H 0.4416 0.0484 0.4099 0.083 Uiso 0.505(2) 1 calc PR A 2
H25C H 0.5077 0.0142 0.3444 0.083 Uiso 0.505(2) 1 calc PR A 2
C26 C 0.3289(8) -0.0370(3) 0.1464(7) 0.062(2) Uani 0.505(2) 1 d P A 2
H26A H 0.3942 -0.0352 0.1238 0.093 Uiso 0.505(2) 1 calc PR A 2
H26B H 0.2660 -0.0357 0.0835 0.093 Uiso 0.505(2) 1 calc PR A 2
H26C H 0.3283 -0.0723 0.1855 0.093 Uiso 0.505(2) 1 calc PR A 2
C27 C 0.6033(6) 0.1440(6) 0.3184(8) 0.090(4) Uani 0.505(2) 1 d P A 2
H27A H 0.6775 0.1523 0.3204 0.135 Uiso 0.505(2) 1 calc PR A 2
H27B H 0.6019 0.1106 0.3624 0.135 Uiso 0.505(2) 1 calc PR A 2
H27C H 0.5731 0.1764 0.3463 0.135 Uiso 0.505(2) 1 calc PR A 2
C28 C 0.5801(6) 0.0563(5) 0.1451(7) 0.075(3) Uani 0.505(2) 1 d P A 2
H28A H 0.6530 0.0613 0.1399 0.113 Uiso 0.505(2) 1 calc PR A 2
H28B H 0.5334 0.0428 0.0765 0.113 Uiso 0.505(2) 1 calc PR A 2
H28C H 0.5808 0.0284 0.2008 0.113 Uiso 0.505(2) 1 calc PR A 2
C29 C 0.5465(8) 0.1752(5) 0.0770(10) 0.098(4) Uani 0.505(2) 1 d P A 2
H29A H 0.5203 0.2134 0.0838 0.147 Uiso 0.505(2) 1 calc PR A 2
H29B H 0.5076 0.1596 0.0071 0.147 Uiso 0.505(2) 1 calc PR A 2
H29C H 0.6232 0.1767 0.0834 0.147 Uiso 0.505(2) 1 calc PR A 2
C30 C 0.328(2) 0.0844(12) -0.1093(17) 0.082(6) Uani 0.505(2) 1 d P A 2
H30A H 0.2915 0.0945 -0.1837 0.123 Uiso 0.505(2) 1 calc PR A 2
H30B H 0.3330 0.0432 -0.1025 0.123 Uiso 0.505(2) 1 calc PR A 2
H30C H 0.3996 0.1010 -0.0877 0.123 Uiso 0.505(2) 1 calc PR A 2
C31 C 0.1075(6) 0.0865(3) -0.0462(6) 0.055(2) Uani 0.505(2) 1 d P A 2
H31A H 0.0679 0.1114 -0.0112 0.083 Uiso 0.505(2) 1 calc PR A 2
H31B H 0.1087 0.0481 -0.0180 0.083 Uiso 0.505(2) 1 calc PR A 2
H31C H 0.0724 0.0862 -0.1234 0.083 Uiso 0.505(2) 1 calc PR A 2
C32 C 0.2427(6) 0.1826(3) -0.0881(6) 0.0529(19) Uani 0.505(2) 1 d P A 2
H32A H 0.2125 0.1776 -0.1654 0.079 Uiso 0.505(2) 1 calc PR A 2
H32B H 0.3154 0.1979 -0.0727 0.079 Uiso 0.505(2) 1 calc PR A 2
H32C H 0.1978 0.2089 -0.0621 0.079 Uiso 0.505(2) 1 calc PR A 2
C33 C -0.0888(5) 0.1457(4) 0.1242(6) 0.057(2) Uani 0.505(2) 1 d P A 2
H33A H -0.1655 0.1545 0.1052 0.086 Uiso 0.505(2) 1 calc PR A 2
H33B H -0.0787 0.1091 0.0935 0.086 Uiso 0.505(2) 1 calc PR A 2
H33C H -0.0516 0.1751 0.0960 0.086 Uiso 0.505(2) 1 calc PR A 2
C34 C -0.0642(6) 0.2111(4) 0.3294(7) 0.069(3) Uani 0.505(2) 1 d P A 2
H34A H -0.0299 0.2421 0.3018 0.103 Uiso 0.505(2) 1 calc PR A 2
H34B H -0.0375 0.2105 0.4075 0.103 Uiso 0.505(2) 1 calc PR A 2
H34C H -0.1420 0.2167 0.3073 0.103 Uiso 0.505(2) 1 calc PR A 2
C35 C -0.0923(12) 0.0623(5) 0.3146(13) 0.066(4) Uani 0.505(2) 1 d PU A 2
H35A H -0.0892 0.0621 0.3903 0.100 Uiso 0.505(2) 1 calc PR A 2
H35B H -0.0482 0.0314 0.3004 0.100 Uiso 0.505(2) 1 calc PR A 2
H35C H -0.1667 0.0572 0.2708 0.100 Uiso 0.505(2) 1 calc PR A 2
C36 C 0.3183(8) 0.1437(6) 0.6018(6) 0.088(4) Uani 0.505(2) 1 d P A 2
H36A H 0.3451 0.1772 0.5737 0.132 Uiso 0.505(2) 1 calc PR A 2
H36B H 0.3626 0.1109 0.5968 0.132 Uiso 0.505(2) 1 calc PR A 2
H36C H 0.3216 0.1501 0.6767 0.132 Uiso 0.505(2) 1 calc PR A 2
C37 C 0.1457(8) 0.0562(5) 0.5808(6) 0.080(3) Uani 0.505(2) 1 d P A 2
H37A H 0.2016 0.0284 0.5814 0.120 Uiso 0.505(2) 1 calc PR A 2
H37B H 0.0768 0.0428 0.5342 0.120 Uiso 0.505(2) 1 calc PR A 2
H37C H 0.1405 0.0612 0.6534 0.120 Uiso 0.505(2) 1 calc PR A 2
C38 C 0.0770(10) 0.1749(5) 0.5464(8) 0.098(4) Uani 0.505(2) 1 d P A 2
H38A H 0.0815 0.1754 0.6224 0.148 Uiso 0.505(2) 1 calc PR A 2
H38B H 0.0072 0.1597 0.5054 0.148 Uiso 0.505(2) 1 calc PR A 2
H38C H 0.0850 0.2134 0.5223 0.148 Uiso 0.505(2) 1 calc PR A 2
C39 C 0.1852(15) 0.2862(7) 0.3508(11) 0.100(7) Uani 0.505(2) 1 d PD A 2
H39A H 0.1458 0.3213 0.3225 0.120 Uiso 0.505(2) 1 calc PR A 2
H39B H 0.1338 0.2607 0.3706 0.120 Uiso 0.505(2) 1 calc PR A 2
C40 C 0.2674(14) 0.3009(7) 0.4486(9) 0.196(11) Uani 0.505(2) 1 d PD A 2
H40A H 0.2670 0.2734 0.5043 0.294 Uiso 0.505(2) 1 calc PR A 2
H40B H 0.2531 0.3388 0.4718 0.294 Uiso 0.505(2) 1 calc PR A 2
H40C H 0.3377 0.3006 0.4355 0.294 Uiso 0.505(2) 1 calc PR A 2
C41 C 0.110(2) 0.2610(8) 0.1299(19) 0.051(4) Uani 0.505(2) 1 d PD A 2
H41A H 0.1351 0.2484 0.0689 0.061 Uiso 0.505(2) 1 calc PR A 2
H41B H 0.0549 0.2339 0.1364 0.061 Uiso 0.505(2) 1 calc PR A 2
C42 C 0.0570(11) 0.3168(6) 0.1008(9) 0.096(5) Uani 0.505(2) 1 d PD A 2
H42A H 0.0407 0.3330 0.1632 0.144 Uiso 0.505(2) 1 calc PR A 2
H42B H -0.0096 0.3117 0.0429 0.144 Uiso 0.505(2) 1 calc PR A 2
H42C H 0.1048 0.3423 0.0772 0.144 Uiso 0.505(2) 1 calc PR A 2
C43 C 0.3523(13) 0.2857(6) 0.1833(14) 0.083(4) Uani 0.505(2) 1 d PU A 2
H43A H 0.3690 0.2562 0.1370 0.099 Uiso 0.505(2) 1 calc PR A 2
H43B H 0.3268 0.3196 0.1387 0.099 Uiso 0.505(2) 1 calc PR A 2
C44 C 0.4488(9) 0.3000(7) 0.2657(15) 0.197(11) Uani 0.505(2) 1 d P A 2
H44A H 0.4343 0.3312 0.3088 0.295 Uiso 0.505(2) 1 calc PR A 2
H44B H 0.5043 0.3115 0.2330 0.295 Uiso 0.505(2) 1 calc PR A 2
H44C H 0.4737 0.2670 0.3114 0.295 Uiso 0.505(2) 1 calc PR A 2
Ge1 Ge 0.30890(2) 0.168269(12) 0.30888(2) 0.02562(10) Uani 1 1 d . . .

loop_
_atom_site_aniso_label
_atom_site_aniso_U_11
_atom_site_aniso_U_22
_atom_site_aniso_U_33
_atom_site_aniso_U_23
_atom_site_aniso_U_13
_atom_site_aniso_U_12
P1 0.0318(17) 0.0308(11) 0.0379(17) -0.0004(11) 0.0040(10) 0.0024(11)
Si1 0.033(4) 0.034(3) 0.014(2) -0.0072(19) 0.006(2) -0.017(2)
Si2 0.0268(11) 0.0269(9) 0.0337(10) 0.0088(7) -0.0034(8) -0.0045(7)
Si3 0.0329(10) 0.0318(10) 0.0372(13) -0.0109(8) 0.0022(9) 0.0042(7)
Si4 0.019(3) 0.022(2) 0.034(4) -0.011(2) 0.003(3) -0.0040(19)
Si5 0.0215(9) 0.0560(15) 0.0358(11) -0.0063(10) 0.0055(8) -0.0032(9)
Si6 0.0361(15) 0.048(3) 0.0255(14) -0.0056(19) 0.0121(11) 0.0046(18)
Si7 0.0248(14) 0.050(4) 0.0377(16) 0.007(2) 0.0124(11) -0.002(2)
Si8 0.0435(13) 0.0709(18) 0.0222(10) 0.0031(11) 0.0081(8) -0.0099(12)
C1 0.064(6) 0.043(5) 0.069(6) 0.014(4) 0.003(5) -0.017(4)
C2 0.036(4) 0.062(5) 0.048(4) 0.020(4) -0.004(3) 0.012(3)
C3 0.054(4) 0.053(4) 0.049(4) -0.029(4) 0.008(4) -0.011(4)
C4 0.062(6) 0.053(5) 0.096(8) -0.020(5) 0.014(5) 0.031(5)
C5 0.040(4) 0.089(7) 0.083(6) 0.021(5) 0.012(4) -0.023(4)
C6 0.033(4) 0.065(5) 0.048(4) 0.010(4) 0.000(3) 0.004(3)
C7 0.044(5) 0.207(15) 0.051(6) -0.009(7) 0.029(5) 0.015(7)
C8 0.067(8) 0.138(19) 0.030(8) -0.028(8) 0.027(6) -0.004(9)
C9 0.070(6) 0.095(7) 0.038(4) 0.024(4) 0.014(4) -0.017(5)
C10 0.051(4) 0.076(5) 0.031(4) -0.001(3) 0.000(3) -0.013(4)
C11 0.037(4) 0.057(5) 0.050(4) -0.017(4) -0.009(3) -0.002(3)
C12 0.027(3) 0.076(5) 0.053(4) -0.018(4) 0.010(3) 0.009(4)
C13 0.037(5) 0.087(10) 0.089(8) 0.001(8) 0.020(5) -0.022(6)
C14 0.088(7) 0.085(6) 0.039(4) -0.026(4) 0.014(4) 0.022(5)
C15 0.043(6) 0.196(14) 0.045(5) 0.017(7) 0.020(5) -0.013(7)
C16 0.046(4) 0.073(6) 0.035(4) 0.007(4) -0.004(3) 0.001(4)
C17 0.25(3) 0.067(9) 0.062(9) 0.001(7) 0.002(11) 0.068(12)
C18 0.23(2) 0.17(2) 0.067(9) -0.019(10) 0.078(13) 0.079(16)
C19 0.072(9) 0.061(8) 0.162(16) 0.043(9) -0.003(9) -0.019(6)
C20 0.059(8) 0.24(2) 0.188(19) 0.115(17) 0.048(10) -0.014(10)
C21 0.039(8) 0.064(7) 0.035(9) 0.008(5) -0.001(6) 0.008(5)
C22 0.055(7) 0.117(10) 0.101(11) 0.072(10) -0.003(6) 0.020(6)
P2 0.0332(16) 0.0286(10) 0.0379(17) 0.0005(10) 0.0036(10) 0.0022(11)
Si9 0.023(3) 0.054(4) 0.032(4) 0.005(3) 0.005(3) 0.002(2)
Si10 0.0375(13) 0.0322(10) 0.0358(10) 0.0043(7) 0.0026(9) -0.0099(8)
Si11 0.0332(10) 0.0284(9) 0.0315(11) -0.0048(8) -0.0026(9) 0.0086(7)
Si12 0.024(4) 0.072(5) 0.022(4) -0.004(3) 0.008(3) 0.002(3)
Si13 0.0256(15) 0.053(4) 0.075(3) 0.008(2) 0.0246(19) -0.004(2)
Si14 0.0338(11) 0.0576(15) 0.0229(9) -0.0045(9) 0.0051(8) -0.0041(9)
Si15 0.0204(10) 0.0731(17) 0.0449(12) -0.0080(12) 0.0079(8) 0.0021(11)
Si16 0.076(3) 0.052(4) 0.0294(15) -0.005(2) 0.0277(17) 0.008(2)
C23 0.044(4) 0.060(5) 0.056(4) -0.009(4) 0.000(3) -0.025(4)
C24 0.095(8) 0.047(5) 0.067(6) 0.027(5) 0.013(5) -0.020(5)
C25 0.043(4) 0.065(5) 0.045(4) 0.005(4) -0.008(3) 0.020(3)
C26 0.080(6) 0.043(5) 0.054(5) -0.014(4) 0.006(5) 0.019(4)
C27 0.032(4) 0.161(11) 0.071(6) -0.048(7) 0.006(4) -0.017(5)
C28 0.032(4) 0.146(10) 0.046(5) -0.030(5) 0.010(4) 0.024(5)
C29 0.056(6) 0.124(9) 0.131(10) 0.014(7) 0.054(6) -0.025(6)
C30 0.084(11) 0.14(2) 0.033(7) -0.017(8) 0.032(6) 0.004(10)
C31 0.043(4) 0.060(5) 0.048(4) 0.002(4) -0.009(3) -0.021(3)
C32 0.058(5) 0.063(5) 0.035(4) 0.009(4) 0.010(3) -0.022(4)
C33 0.030(4) 0.076(5) 0.056(5) -0.013(4) -0.003(3) -0.001(3)
C34 0.033(4) 0.102(7) 0.067(5) -0.017(5) 0.010(4) 0.022(4)
C35 0.052(5) 0.074(6) 0.077(5) 0.005(4) 0.026(4) -0.017(4)
C36 0.079(6) 0.154(10) 0.027(4) -0.018(5) 0.008(4) -0.054(7)
C37 0.043(5) 0.163(11) 0.032(4) 0.029(5) 0.008(4) -0.025(6)
C38 0.130(10) 0.127(9) 0.058(6) -0.020(6) 0.058(7) 0.015(7)
C39 0.158(15) 0.085(10) 0.049(9) -0.020(6) 0.016(9) 0.078(11)
C40 0.27(2) 0.192(15) 0.062(7) -0.067(8) -0.060(10) 0.168(15)
C41 0.052(9) 0.058(7) 0.039(9) 0.003(5) 0.010(6) 0.013(5)
C42 0.095(10) 0.121(10) 0.052(7) 0.019(6) -0.010(6) 0.060(9)
C43 0.069(7) 0.072(7) 0.106(8) 0.046(6) 0.022(6) -0.009(5)
C44 0.064(7) 0.183(14) 0.27(2) 0.162(15) -0.061(10) -0.068(8)
Ge1 0.02381(16) 0.02574(16) 0.02523(16) -0.00179(12) 0.00382(11) -0.00185(11)

loop_
_atom_type_symbol
_atom_type_description
_atom_type_scat_dispersion_real
_atom_type_scat_dispersion_imag
_atom_type_scat_source
C C 0.0033 0.0016 'International Tables Vol C Tables 4.2.6.8 and 6.1.1.4'
H H 0.0000 0.0000 'International Tables Vol C Tables 4.2.6.8 and 6.1.1.4'
Si Si 0.0817 0.0704 'International Tables Vol C Tables 4.2.6.8 and 6.1.1.4'
P P 0.1023 0.0942 'International Tables Vol C Tables 4.2.6.8 and 6.1.1.4'
Ge Ge 0.1547 1.8001 'International Tables Vol C Tables 4.2.6.8 and 6.1.1.4'

loop_
_geom_angle_atom_site_label_1
_geom_angle_atom_site_label_2
_geom_angle_atom_site_label_3
_geom_angle
C19 P1 C17 65.5(9)
C19 P1 C21 109.8(9)
C17 P1 C21 103.9(8)
C19 P1 Ge1 124.6(5)
C17 P1 Ge1 111.6(5)
C21 P1 Ge1 123.3(7)
Si5 Si1 Si6 113.0(5)
Si5 Si1 Si2 108.4(3)
Si6 Si1 Si2 95.6(4)
Si5 Si1 Ge1 133.7(5)
Si6 Si1 Ge1 104.1(3)
Si2 Si1 Ge1 93.9(4)
C2 Si2 C1 107.6(4)
C2 Si2 Si3 106.3(3)
C1 Si2 Si3 111.3(3)
C2 Si2 Si1 109.8(3)
C1 Si2 Si1 114.9(4)
Si3 Si2 Si1 106.7(3)
C3 Si3 C4 103.9(4)
C3 Si3 Si4 114.5(3)
C4 Si3 Si4 115.7(4)
C3 Si3 Si2 110.6(3)
C4 Si3 Si2 109.2(4)
Si4 Si3 Si2 103.0(2)
Si3 Si4 Si7 105.2(3)
Si3 Si4 Ge1 107.6(3)
Si7 Si4 Ge1 103.9(3)
Si3 Si4 Si8 107.0(3)
Si7 Si4 Si8 103.1(4)
Ge1 Si4 Si8 128.0(3)
C13 Si5 C11 117.6(5)
C13 Si5 C12 86.7(5)
C11 Si5 C12 108.3(3)
C13 Si5 Si1 115.5(5)
C11 Si5 Si1 113.0(4)
C12 Si5 Si1 112.6(3)
C15 Si6 C16 113.0(7)
C15 Si6 C14 103.5(7)
C16 Si6 C14 99.6(5)
C15 Si6 Si1 120.3(5)
C16 Si6 Si1 110.1(5)
C14 Si6 Si1 107.8(5)
C7 Si7 C6 113.9(7)
C7 Si7 C5 102.8(7)
C6 Si7 C5 100.0(5)
C7 Si7 Si4 119.5(6)
C6 Si7 Si4 110.5(5)
C5 Si7 Si4 107.8(5)
C9 Si8 C10 107.3(4)
C9 Si8 C8 122.7(5)
C10 Si8 C8 102.1(7)
C9 Si8 Si4 114.6(3)
C10 Si8 Si4 113.8(3)
C8 Si8 Si4 95.7(6)
C18 C17 P1 116.1(14)
C20 C19 P1 100.4(15)
C22 C21 P1 116.8(18)
C39 P2 C41 107.7(8)
C39 P2 C43 124.0(9)
C41 P2 C43 99.5(8)
C39 P2 Ge1 108.7(5)
C41 P2 Ge1 124.1(7)
C43 P2 Ge1 93.6(4)
Si10 Si9 Si16 115.2(5)
Si10 Si9 Si15 106.6(3)
Si16 Si9 Si15 100.2(5)
Si10 Si9 Ge1 105.4(4)
Si16 Si9 Ge1 103.2(4)
Si15 Si9 Ge1 126.7(4)
C24 Si10 C23 104.1(4)
C24 Si10 Si9 114.1(4)
C23 Si10 Si9 114.6(4)
C24 Si10 Si11 110.0(4)
C23 Si10 Si11 109.9(3)
Si9 Si10 Si11 104.3(3)
C25 Si11 C26 107.5(4)
C25 Si11 Si10 105.5(3)
C26 Si11 Si10 111.8(4)
C25 Si11 Si12 109.2(3)
C26 Si11 Si12 114.1(4)
Si10 Si11 Si12 108.4(2)
Si14 Si12 Si13 111.9(4)
Si14 Si12 Si11 107.8(3)
Si13 Si12 Si11 105.7(4)
Si14 Si12 Ge1 132.1(4)
Si13 Si12 Ge1 103.1(4)
Si11 Si12 Ge1 92.4(3)
C27 Si13 C29 118.3(7)
C27 Si13 C28 104.7(6)
C29 Si13 C28 100.4(7)
C27 Si13 Si12 115.1(6)
C29 Si13 Si12 110.4(6)
C28 Si13 Si12 105.8(5)
C31 Si14 C32 108.2(4)
C31 Si14 C30 116.8(8)
C32 Si14 C30 88.0(8)
C31 Si14 Si12 114.2(3)
C32 Si14 Si12 112.3(3)
C30 Si14 Si12 114.1(8)
C34 Si15 C33 107.3(4)
C34 Si15 C35 122.1(5)
C33 Si15 C35 102.9(5)
C34 Si15 Si9 112.8(3)
C33 Si15 Si9 115.9(4)
C35 Si15 Si9 95.6(5)
C36 Si16 C38 119.4(7)
C36 Si16 C37 104.8(6)
C38 Si16 C37 100.3(7)
C36 Si16 Si9 115.1(6)
C38 Si16 Si9 109.4(6)
C37 Si16 Si9 105.7(5)
C40 C39 P2 119.8(12)
C42 C41 P2 119.9(17)
C44 C43 P2 113.3(12)
P1 Ge1 P2 13.57(7)
P1 Ge1 Si1 109.5(2)
P2 Ge1 Si1 98.7(2)
P1 Ge1 Si4 98.13(18)
P2 Ge1 Si4 108.88(19)
Si1 Ge1 Si4 101.3(3)
P1 Ge1 Si12 98.3(2)
P2 Ge1 Si12 109.2(2)
Si1 Ge1 Si12 102.0(3)
Si4 Ge1 Si12 0.9(4)
P1 Ge1 Si9 109.3(2)
P2 Ge1 Si9 98.2(2)
Si1 Ge1 Si9 1.8(5)
Si4 Ge1 Si9 103.1(3)
Si12 Ge1 Si9 103.9(3)

loop_
_geom_bond_atom_site_label_1
_geom_bond_atom_site_label_2
_geom_bond_distance
P1 C19 1.516(12)
P1 C17 1.795(15)
P1 C21 1.85(3)
P1 Ge1 2.351(4)
Si1 Si5 2.280(9)
Si1 Si6 2.361(14)
Si1 Si2 2.416(10)
Si1 Ge1 2.427(9)
Si2 C2 1.880(7)
Si2 C1 1.892(8)
Si2 Si3 2.341(3)
Si3 C3 1.882(7)
Si3 C4 1.886(8)
Si3 Si4 2.275(6)
Si4 Si7 2.349(13)
Si4 Ge1 2.446(7)
Si4 Si8 2.451(8)
Si5 C13 1.826(14)
Si5 C11 1.857(7)
Si5 C12 1.882(8)
Si6 C15 1.793(12)
Si6 C16 1.852(10)
Si6 C14 2.054(11)
Si7 C7 1.792(13)
Si7 C6 1.855(10)
Si7 C5 2.030(12)
Si8 C9 1.855(9)
Si8 C10 1.892(8)
Si8 C8 2.10(3)
C17 C18 1.444(18)
C19 C20 1.42(3)
C21 C22 1.495(15)
P2 C39 1.728(14)
P2 C41 1.78(3)
P2 C43 2.240(16)
P2 Ge1 2.364(4)
Si9 Si10 2.307(10)
Si9 Si16 2.341(15)
Si9 Si15 2.423(9)
Si9 Ge1 2.477(10)
Si10 C24 1.882(8)
Si10 C23 1.891(7)
Si10 Si11 2.329(3)
Si11 C25 1.889(7)
Si11 C26 1.890(8)
Si11 Si12 2.440(8)
Si12 Si14 2.286(8)
Si12 Si13 2.342(13)
Si12 Ge1 2.467(7)
Si13 C27 1.810(13)
Si13 C29 1.823(13)
Si13 C28 2.007(13)
Si14 C31 1.861(7)
Si14 C32 1.869(8)
Si14 C30 1.90(2)
Si15 C34 1.867(9)
Si15 C33 1.899(8)
Si15 C35 2.172(13)
Si16 C36 1.784(12)
Si16 C38 1.814(12)
Si16 C37 2.012(14)
C39 C40 1.453(15)
C41 C42 1.488(15)
C43 C44 1.439(19)

loop_
_geom_torsion_atom_site_label_1
_geom_torsion_atom_site_label_2
_geom_torsion_atom_site_label_3
_geom_torsion_atom_site_label_4
_geom_torsion
Si5 Si1 Si2 C2 -156.5(4)
Si6 Si1 Si2 C2 -40.0(4)
Ge1 Si1 Si2 C2 64.7(4)
Si5 Si1 Si2 C1 -35.1(6)
Si6 Si1 Si2 C1 81.4(5)
Ge1 Si1 Si2 C1 -174.0(4)
Si5 Si1 Si2 Si3 88.7(4)
Si6 Si1 Si2 Si3 -154.7(3)
Ge1 Si1 Si2 Si3 -50.1(3)
C2 Si2 Si3 C3 152.7(4)
C1 Si2 Si3 C3 35.8(4)
Si1 Si2 Si3 C3 -90.2(4)
C2 Si2 Si3 C4 39.0(5)
C1 Si2 Si3 C4 -77.9(5)
Si1 Si2 Si3 C4 156.1(4)
C2 Si2 Si3 Si4 -84.5(3)
C1 Si2 Si3 Si4 158.6(4)
Si1 Si2 Si3 Si4 32.6(3)
C3 Si3 Si4 Si7 -129.7(4)
C4 Si3 Si4 Si7 -8.8(6)
Si2 Si3 Si4 Si7 110.2(3)
C3 Si3 Si4 Ge1 120.0(3)
C4 Si3 Si4 Ge1 -119.2(5)
Si2 Si3 Si4 Ge1 -0.1(3)
C3 Si3 Si4 Si8 -20.6(4)
C4 Si3 Si4 Si8 100.3(5)
Si2 Si3 Si4 Si8 -140.7(2)
Si6 Si1 Si5 C13 -18.8(7)
Si2 Si1 Si5 C13 85.9(7)
Ge1 Si1 Si5 C13 -159.4(7)
Si6 Si1 Si5 C11 -158.3(4)
Si2 Si1 Si5 C11 -53.6(5)
Ge1 Si1 Si5 C11 61.1(7)
Si6 Si1 Si5 C12 78.6(5)
Si2 Si1 Si5 C12 -176.7(4)
Ge1 Si1 Si5 C12 -62.0(7)
Si5 Si1 Si6 C15 17.3(9)
Si2 Si1 Si6 C15 -95.5(7)
Ge1 Si1 Si6 C15 169.1(7)
Si5 Si1 Si6 C16 151.4(5)
Si2 Si1 Si6 C16 38.7(5)
Ge1 Si1 Si6 C16 -56.8(6)
Si5 Si1 Si6 C14 -100.8(5)
Si2 Si1 Si6 C14 146.4(4)
Ge1 Si1 Si6 C14 50.9(5)
Si3 Si4 Si7 C7 78.3(8)
Ge1 Si4 Si7 C7 -168.7(7)
Si8 Si4 Si7 C7 -33.6(8)
Si3 Si4 Si7 C6 -56.8(6)
Ge1 Si4 Si7 C6 56.2(5)
Si8 Si4 Si7 C6 -168.7(4)
Si3 Si4 Si7 C5 -165.0(4)
Ge1 Si4 Si7 C5 -52.1(5)
Si8 Si4 Si7 C5 83.1(5)
Si3 Si4 Si8 C9 -168.1(4)
Si7 Si4 Si8 C9 -57.5(5)
Ge1 Si4 Si8 C9 62.2(6)
Si3 Si4 Si8 C10 67.9(4)
Si7 Si4 Si8 C10 178.5(4)
Ge1 Si4 Si8 C10 -61.8(5)
Si3 Si4 Si8 C8 -38.1(7)
Si7 Si4 Si8 C8 72.5(7)
Ge1 Si4 Si8 C8 -167.8(7)
C19 P1 C17 C18 168.1(16)
C21 P1 C17 C18 62.4(16)
Ge1 P1 C17 C18 -72.5(14)
C17 P1 C19 C20 -164.8(13)
C21 P1 C19 C20 -68.1(14)
Ge1 P1 C19 C20 95.0(10)
C19 P1 C21 C22 -14.2(17)
C17 P1 C21 C22 54.3(16)
Ge1 P1 C21 C22 -177.6(10)
Si16 Si9 Si10 C24 8.3(7)
Si15 Si9 Si10 C24 -101.8(5)
Ge1 Si9 Si10 C24 121.4(5)
Si16 Si9 Si10 C23 128.2(5)
Si15 Si9 Si10 C23 18.0(6)
Ge1 Si9 Si10 C23 -118.8(4)
Si16 Si9 Si10 Si11 -111.7(5)
Si15 Si9 Si10 Si11 138.2(3)
Ge1 Si9 Si10 Si11 1.4(4)
C24 Si10 Si11 C25 -39.1(4)
C23 Si10 Si11 C25 -153.1(4)
Si9 Si10 Si11 C25 83.6(4)
C24 Si10 Si11 C26 77.4(5)
C23 Si10 Si11 C26 -36.6(4)
Si9 Si10 Si11 C26 -159.9(4)
C24 Si10 Si11 Si12 -155.9(4)
C23 Si10 Si11 Si12 90.0(4)
Si9 Si10 Si11 Si12 -33.2(3)
C25 Si11 Si12 Si14 158.3(4)
C26 Si11 Si12 Si14 38.0(5)
Si10 Si11 Si12 Si14 -87.3(3)
C25 Si11 Si12 Si13 38.5(5)
C26 Si11 Si12 Si13 -81.8(5)
Si10 Si11 Si12 Si13 152.9(3)
C25 Si11 Si12 Ge1 -65.9(4)
C26 Si11 Si12 Ge1 173.9(4)
Si10 Si11 Si12 Ge1 48.6(3)
Si14 Si12 Si13 C27 171.8(6)
Si11 Si12 Si13 C27 -71.2(7)
Ge1 Si12 Si13 C27 25.1(7)
Si14 Si12 Si13 C29 34.6(7)
Si11 Si12 Si13 C29 151.7(6)
Ge1 Si12 Si13 C29 -112.0(6)
Si14 Si12 Si13 C28 -73.2(5)
Si11 Si12 Si13 C28 43.9(6)
Ge1 Si12 Si13 C28 140.2(5)
Si13 Si12 Si14 C31 167.1(4)
Si11 Si12 Si14 C31 51.3(5)
Ge1 Si12 Si14 C31 -59.1(6)
Si13 Si12 Si14 C32 -69.2(5)
Si11 Si12 Si14 C32 175.0(4)
Ge1 Si12 Si14 C32 64.7(6)
Si13 Si12 Si14 C30 29.0(9)
Si11 Si12 Si14 C30 -86.8(9)
Ge1 Si12 Si14 C30 162.9(9)
Si10 Si9 Si15 C34 169.8(4)
Si16 Si9 Si15 C34 49.5(6)
Ge1 Si9 Si15 C34 -65.7(7)
Si10 Si9 Si15 C33 -65.9(6)
Si16 Si9 Si15 C33 173.8(4)
Ge1 Si9 Si15 C33 58.7(6)
Si10 Si9 Si15 C35 41.4(6)
Si16 Si9 Si15 C35 -78.9(5)
Ge1 Si9 Si15 C35 165.9(6)
Si10 Si9 Si16 C36 89.5(7)
Si15 Si9 Si16 C36 -156.6(6)
Ge1 Si9 Si16 C36 -24.8(7)
Si10 Si9 Si16 C38 -132.8(6)
Si15 Si9 Si16 C38 -18.9(7)
Ge1 Si9 Si16 C38 112.9(6)
Si10 Si9 Si16 C37 -25.6(7)
Si15 Si9 Si16 C37 88.4(5)
Ge1 Si9 Si16 C37 -139.8(5)
C41 P2 C39 C40 -163.4(16)
C43 P2 C39 C40 -48.3(17)
Ge1 P2 C39 C40 59.7(16)
C39 P2 C41 C42 48.4(18)
C43 P2 C41 C42 -82.0(16)
Ge1 P2 C41 C42 177.0(11)
C39 P2 C43 C44 45.4(14)
C41 P2 C43 C44 164.4(13)
Ge1 P2 C43 C44 -70.1(12)
C19 P1 Ge1 P2 116.9(13)
C17 P1 Ge1 P2 42.6(10)
C21 P1 Ge1 P2 -82.1(10)
C19 P1 Ge1 Si1 155.0(10)
C17 P1 Ge1 Si1 80.7(8)
C21 P1 Ge1 Si1 -44.0(8)
C19 P1 Ge1 Si4 -99.8(10)
C17 P1 Ge1 Si4 -174.2(7)
C21 P1 Ge1 Si4 61.1(8)
C19 P1 Ge1 Si12 -99.0(10)
C17 P1 Ge1 Si12 -173.3(7)
C21 P1 Ge1 Si12 62.0(8)
C19 P1 Ge1 Si9 153.1(10)
C17 P1 Ge1 Si9 78.7(8)
C21 P1 Ge1 Si9 -46.0(8)
C39 P2 Ge1 P1 -148.8(12)
C41 P2 Ge1 P1 83.1(11)
C43 P2 Ge1 P1 -21.0(8)
C39 P2 Ge1 Si1 67.2(8)
C41 P2 Ge1 Si1 -60.9(9)
C43 P2 Ge1 Si1 -164.9(5)
C39 P2 Ge1 Si4 172.4(8)
C41 P2 Ge1 Si4 44.3(9)
C43 P2 Ge1 Si4 -59.7(5)
C39 P2 Ge1 Si12 173.3(8)
C41 P2 Ge1 Si12 45.2(9)
C43 P2 Ge1 Si12 -58.9(5)
C39 P2 Ge1 Si9 65.4(8)
C41 P2 Ge1 Si9 -62.7(9)
C43 P2 Ge1 Si9 -166.7(5)
Si5 Si1 Ge1 P1 29.3(6)
Si6 Si1 Ge1 P1 -113.7(3)
Si2 Si1 Ge1 P1 149.5(2)
Si5 Si1 Ge1 P2 37.7(6)
Si6 Si1 Ge1 P2 -105.2(4)
Si2 Si1 Ge1 P2 158.0(2)
Si5 Si1 Ge1 Si4 -73.7(6)
Si6 Si1 Ge1 Si4 143.4(4)
Si2 Si1 Ge1 Si4 46.6(3)
Si5 Si1 Ge1 Si12 -74.2(6)
Si6 Si1 Ge1 Si12 142.8(4)
Si2 Si1 Ge1 Si12 46.1(4)
Si5 Si1 Ge1 Si9 112(14)
Si6 Si1 Ge1 Si9 -31(14)
Si2 Si1 Ge1 Si9 -128(14)
Si3 Si4 Ge1 P1 -143.3(3)
Si7 Si4 Ge1 P1 105.6(3)
Si8 Si4 Ge1 P1 -13.8(4)
Si3 Si4 Ge1 P2 -134.7(3)
Si7 Si4 Ge1 P2 114.1(3)
Si8 Si4 Ge1 P2 -5.2(4)
Si3 Si4 Ge1 Si1 -31.3(4)
Si7 Si4 Ge1 Si1 -142.5(3)
Si8 Si4 Ge1 Si1 98.1(4)
Si3 Si4 Ge1 Si12 113(21)
Si7 Si4 Ge1 Si12 2(21)
Si8 Si4 Ge1 Si12 -117(21)
Si3 Si4 Ge1 Si9 -31.2(4)
Si7 Si4 Ge1 Si9 -142.3(3)
Si8 Si4 Ge1 Si9 98.3(4)
Si14 Si12 Ge1 P1 -40.4(5)
Si13 Si12 Ge1 P1 96.2(3)
Si11 Si12 Ge1 P1 -157.1(2)
Si14 Si12 Ge1 P2 -32.0(5)
Si13 Si12 Ge1 P2 104.6(3)
Si11 Si12 Ge1 P2 -148.74(19)
Si14 Si12 Ge1 Si1 71.7(5)
Si13 Si12 Ge1 Si1 -151.6(4)
Si11 Si12 Ge1 Si1 -45.0(3)
Si14 Si12 Ge1 Si4 36(21)
Si13 Si12 Ge1 Si4 173(21)
Si11 Si12 Ge1 Si4 -81(21)
Si14 Si12 Ge1 Si9 71.9(5)
Si13 Si12 Ge1 Si9 -151.4(4)
Si11 Si12 Ge1 Si9 -44.8(3)
Si10 Si9 Ge1 P1 133.8(3)
Si16 Si9 Ge1 P1 -105.0(3)
Si15 Si9 Ge1 P1 8.7(6)
Si10 Si9 Ge1 P2 141.9(3)
Si16 Si9 Ge1 P2 -97.0(4)
Si15 Si9 Ge1 P2 16.8(5)
Si10 Si9 Ge1 Si1 36(14)
Si16 Si9 Ge1 Si1 157(15)
Si15 Si9 Ge1 Si1 -89(14)
Si10 Si9 Ge1 Si4 30.2(4)
Si16 Si9 Ge1 Si4 151.4(4)
Si15 Si9 Ge1 Si4 -94.9(5)
Si10 Si9 Ge1 Si12 29.6(4)
Si16 Si9 Ge1 Si12 150.8(4)
Si15 Si9 Ge1 Si12 -95.4(5)
